data_7228270
loop_
_publ_author_name
'Du, Liting'
'Zhang, Jinchi'
'Lu, Zhiyong'
'Duan, Jingui'
'Xu, Li'

_publ_section_title
;
 A New Methyl-embedded (3,36)-connected Txt-type Metal-Organic Framework
 Exhibiting High H2 Adsorption Property
;
_journal_name_full CrystEngComm
_journal_paper_doi 10.1039/C7CE00461C
_journal_year 2017
_chemical_formula_moiety 'C26 H11 Cu2 N O9'
_chemical_formula_sum 'C26 H11 Cu2 N O9'
_chemical_formula_weight 608.46
_chemical_name_systematic
; 
 ? 
;
_space_group_IT_number 229
_symmetry_cell_setting cubic
_symmetry_space_group_name_Hall '-I 4 2 3'
_symmetry_space_group_name_H-M 'I m -3 m'
_atom_sites_solution_hydrogens geom
_atom_sites_solution_primary direct
_atom_sites_solution_secondary difmap
_audit_creation_method SHELXL-97
_audit_update_record
;
2016-10-09 deposited with the CCDC.
2017-05-10 downloaded from the CCDC.
;
_cell_angle_alpha 90.00
_cell_angle_beta 90.00
_cell_angle_gamma 90.00
_cell_formula_units_Z 24
_cell_length_a 31.0977(16)
_cell_length_b 31.0977(16)
_cell_length_c 31.0977(16)
_cell_measurement_reflns_used 6095
_cell_measurement_temperature 293(2)
_cell_measurement_theta_max 19.56
_cell_measurement_theta_min 2.27
_cell_volume 30074(3)
_computing_structure_refinement 'SHELXL-97 (Sheldrick, 1997)'
_computing_structure_solution 'SHELXS-97 (Sheldrick, 1990)'
_diffrn_ambient_temperature 293(2)
_diffrn_measured_fraction_theta_full 1.000
_diffrn_measured_fraction_theta_max 1.000
_diffrn_measurement_device_type 'CCD area detector'
_diffrn_measurement_method 'phi and omega scans'
_diffrn_radiation_monochromator graphite
_diffrn_radiation_source 'fine-focus sealed tube'
_diffrn_radiation_type MoK\a
_diffrn_radiation_wavelength 0.71073
_diffrn_reflns_av_R_equivalents 0.1554
_diffrn_reflns_av_sigmaI/netI 0.0605
_diffrn_reflns_limit_h_max 31
_diffrn_reflns_limit_h_min -41
_diffrn_reflns_limit_k_max 41
_diffrn_reflns_limit_k_min -39
_diffrn_reflns_limit_l_max 41
_diffrn_reflns_limit_l_min -36
_diffrn_reflns_number 110179
_diffrn_reflns_theta_full 28.29
_diffrn_reflns_theta_max 28.29
_diffrn_reflns_theta_min 0.93
_exptl_absorpt_coefficient_mu 0.876
_exptl_absorpt_correction_T_max 0.916
_exptl_absorpt_correction_T_min 0.9
_exptl_absorpt_correction_type multi-scan
_exptl_absorpt_process_details 'SADABA, (Bruker, 2000)'
_exptl_crystal_colour green
_exptl_crystal_density_diffrn 0.806
_exptl_crystal_density_method 'not measured'
_exptl_crystal_description block
_exptl_crystal_F_000 7296
_exptl_crystal_recrystallization_method 'Re-crystallisation from solvent'
_exptl_crystal_size_max 0.20
_exptl_crystal_size_mid 0.10
_exptl_crystal_size_min 0.10
_refine_diff_density_max 1.030
_refine_diff_density_min -0.600
_refine_diff_density_rms 0.087
_refine_ls_extinction_method none
_refine_ls_goodness_of_fit_ref 1.054
_refine_ls_hydrogen_treatment mixed
_refine_ls_matrix_type full
_refine_ls_number_parameters 107
_refine_ls_number_reflns 3543
_refine_ls_number_restraints 18
_refine_ls_restrained_S_all 1.165
_refine_ls_R_factor_all 0.1020
_refine_ls_R_factor_gt 0.0539
_refine_ls_shift/su_max 0.000
_refine_ls_shift/su_mean 0.000
_refine_ls_structure_factor_coef Fsqd
_refine_ls_weighting_details 'calc w=1/[\s^2^(Fo^2^)+(0.0703P)^2^+0.0000P] where P=(Fo^2^+2Fc^2^)/3'
_refine_ls_weighting_scheme calc
_refine_ls_wR_factor_gt 0.1382
_refine_ls_wR_factor_ref 0.1491
_reflns_number_gt 2192
_reflns_number_total 3543
_reflns_threshold_expression >2sigma(I)
_cod_data_source_file c7ce00461c2.cif
_cod_data_source_block p-1
_cod_depositor_comments
;
The following automatic conversions were performed:

'_symmetry_cell_setting' value 'Cubic' changed to 'cubic' according
to
/home/data/users/saulius/crontab/automatic-downloads/rss-feeds/RSC/lib/dictionaries/cif_core.dic
dictionary named 'cif_core.dic' version 2.4.2 from 2011-04-26.

Automatic conversion script
Id: cif_fix_values 4973 2017-02-22 13:04:09Z antanas 
;
_cod_original_cell_volume 30074(5)
_cod_database_code 7228270
_platon_squeeze_void_probe_radius 1.20

loop_
_symmetry_equiv_pos_as_xyz
'x, y, z'
'-y, x, z'
'-x, -y, z'
'y, -x, z'
'x, -y, -z'
'y, x, -z'
'-x, y, -z'
'-y, -x, -z'
'z, x, y'
'-x, z, y'
'-z, -x, y'
'x, -z, y'
'z, -x, -y'
'x, z, -y'
'-z, x, -y'
'-x, -z, -y'
'y, z, x'
'-z, -y, -x'
'-z, y, x'
'z, y, -x'
'z, -y, x'
'y, -z, -x'
'-y, -z, x'
'-y, z, -x'
'x+1/2, y+1/2, z+1/2'
'-y+1/2, x+1/2, z+1/2'
'-x+1/2, -y+1/2, z+1/2'
'y+1/2, -x+1/2, z+1/2'
'x+1/2, -y+1/2, -z+1/2'
'y+1/2, x+1/2, -z+1/2'
'-x+1/2, y+1/2, -z+1/2'
'-y+1/2, -x+1/2, -z+1/2'
'z+1/2, x+1/2, y+1/2'
'-x+1/2, z+1/2, y+1/2'
'-z+1/2, -x+1/2, y+1/2'
'x+1/2, -z+1/2, y+1/2'
'z+1/2, -x+1/2, -y+1/2'
'x+1/2, z+1/2, -y+1/2'
'-z+1/2, x+1/2, -y+1/2'
'-x+1/2, -z+1/2, -y+1/2'
'y+1/2, z+1/2, x+1/2'
'-z+1/2, -y+1/2, -x+1/2'
'-z+1/2, y+1/2, x+1/2'
'z+1/2, y+1/2, -x+1/2'
'z+1/2, -y+1/2, x+1/2'
'y+1/2, -z+1/2, -x+1/2'
'-y+1/2, -z+1/2, x+1/2'
'-y+1/2, z+1/2, -x+1/2'
'-x, -y, -z'
'y, -x, -z'
'x, y, -z'
'-y, x, -z'
'-x, y, z'
'-y, -x, z'
'x, -y, z'
'y, x, z'
'-z, -x, -y'
'x, -z, -y'
'z, x, -y'
'-x, z, -y'
'-z, x, y'
'-x, -z, y'
'z, -x, y'
'x, z, y'
'-y, -z, -x'
'z, y, x'
'z, -y, -x'
'-z, -y, x'
'-z, y, -x'
'-y, z, x'
'y, z, -x'
'y, -z, x'
'-x+1/2, -y+1/2, -z+1/2'
'y+1/2, -x+1/2, -z+1/2'
'x+1/2, y+1/2, -z+1/2'
'-y+1/2, x+1/2, -z+1/2'
'-x+1/2, y+1/2, z+1/2'
'-y+1/2, -x+1/2, z+1/2'
'x+1/2, -y+1/2, z+1/2'
'y+1/2, x+1/2, z+1/2'
'-z+1/2, -x+1/2, -y+1/2'
'x+1/2, -z+1/2, -y+1/2'
'z+1/2, x+1/2, -y+1/2'
'-x+1/2, z+1/2, -y+1/2'
'-z+1/2, x+1/2, y+1/2'
'-x+1/2, -z+1/2, y+1/2'
'z+1/2, -x+1/2, y+1/2'
'x+1/2, z+1/2, y+1/2'
'-y+1/2, -z+1/2, -x+1/2'
'z+1/2, y+1/2, x+1/2'
'z+1/2, -y+1/2, -x+1/2'
'-z+1/2, -y+1/2, x+1/2'
'-z+1/2, y+1/2, -x+1/2'
'-y+1/2, z+1/2, x+1/2'
'y+1/2, z+1/2, -x+1/2'
'y+1/2, -z+1/2, x+1/2'

loop_
_atom_site_label
_atom_site_type_symbol
_atom_site_fract_x
_atom_site_fract_y
_atom_site_fract_z
_atom_site_U_iso_or_equiv
_atom_site_adp_type
_atom_site_occupancy
_atom_site_symmetry_multiplicity
_atom_site_calc_flag
_atom_site_refinement_flags
C1 C 0.46325(16) 0.19506(12) 0.19506(12) 0.0502(14) Uani 1 2 d S
H1 H 0.4375 0.2058 0.2058 0.060 Uiso 1 2 calc SR
C2 C 0.46145(16) 0.16365(11) 0.16365(11) 0.0474(13) Uani 1 2 d S
C3 C 0.5000 0.14681(17) 0.14681(17) 0.052(2) Uani 1 4 d S
C4 C 0.5000 0.11264(19) 0.11264(19) 0.094(4) Uani 1 4 d S
H4A H 0.5184 0.0894 0.1213 0.141 Uiso 0.25 1 calc PR
H4B H 0.5103 0.1246 0.0861 0.141 Uiso 0.25 1 calc PR
H4C H 0.4713 0.1021 0.1087 0.141 Uiso 0.25 1 calc PR
C5 C 0.41966(18) 0.14990(12) 0.14990(12) 0.0533(14) Uani 1 2 d S
C6 C 0.38414(19) 0.14125(14) 0.14125(14) 0.0584(16) Uani 1 2 d S
C7 C 0.33946(17) 0.13168(13) 0.13168(13) 0.0513(14) Uani 1 2 d S
C8 C 0.31792(12) 0.15470(12) 0.09993(12) 0.0526(10) Uani 1 1 d .
H8 H 0.3322 0.1764 0.0851 0.063 Uiso 1 1 calc R
C9 C 0.27493(11) 0.14549(12) 0.09011(12) 0.0448(9) Uani 1 1 d .
C10 C 0.25425(16) 0.11260(12) 0.11260(12) 0.0449(13) Uani 1 2 d S
H10 H 0.2261 0.1055 0.1055 0.054 Uiso 1 2 calc SR
C11 C 0.25099(12) 0.17014(12) 0.05702(11) 0.0420(9) Uani 1 1 d .
Cu1 Cu 0.180588(17) 0.180588(17) 0.0000 0.0317(2) Uani 1 4 d SU
Cu2 Cu 0.240619(18) 0.240619(18) 0.0000 0.0343(2) Uani 1 4 d S
N1 N 0.5000 0.21081(12) 0.21081(12) 0.0412(15) Uani 1 4 d S
O1 O 0.21657(8) 0.15423(8) 0.04423(8) 0.0513(7) Uani 1 1 d U
O2 O 0.26765(8) 0.20455(8) 0.04420(8) 0.0522(7) Uani 1 1 d .
O1W O 0.13111(13) 0.13111(13) 0.0000 0.1046(19) Uani 1 4 d SU

loop_
_atom_site_aniso_label
_atom_site_aniso_U_11
_atom_site_aniso_U_22
_atom_site_aniso_U_33
_atom_site_aniso_U_23
_atom_site_aniso_U_13
_atom_site_aniso_U_12
C1 0.027(3) 0.062(2) 0.062(2) -0.021(3) 0.0036(16) 0.0036(16)
C2 0.037(3) 0.053(2) 0.053(2) -0.015(3) -0.0055(17) -0.0055(17)
C3 0.036(4) 0.061(3) 0.061(3) -0.023(4) 0.000 0.000
C4 0.075(7) 0.103(6) 0.103(6) -0.068(7) 0.000 0.000
C5 0.037(3) 0.061(2) 0.061(2) -0.015(3) -0.0078(18) -0.0078(18)
C6 0.049(4) 0.063(2) 0.063(2) 0.002(3) -0.010(2) -0.010(2)
C7 0.038(3) 0.058(2) 0.058(2) 0.000(3) -0.0107(19) -0.0107(19)
C8 0.043(2) 0.055(2) 0.059(3) 0.011(2) -0.004(2) -0.0151(19)
C9 0.038(2) 0.047(2) 0.050(2) 0.0108(18) -0.0071(17) -0.0117(17)
C10 0.032(3) 0.051(2) 0.051(2) 0.007(3) -0.0072(17) -0.0072(17)
C11 0.043(2) 0.047(2) 0.037(2) 0.0068(16) -0.0015(16) -0.0050(17)
Cu1 0.0311(3) 0.0311(3) 0.0328(5) 0.000 0.000 -0.0072(4)
Cu2 0.0342(3) 0.0342(3) 0.0346(5) 0.000 0.000 -0.0112(4)
N1 0.028(3) 0.048(2) 0.048(2) -0.019(3) 0.000 0.000
O1 0.0443(15) 0.0535(16) 0.0561(16) 0.0179(13) -0.0149(13) -0.0134(13)
O2 0.0525(17) 0.0513(16) 0.0527(16) 0.0191(13) -0.0109(13) -0.0141(13)
O1W 0.060(2) 0.060(2) 0.193(5) 0.000 0.000 -0.022(3)

loop_
_atom_type_symbol
_atom_type_description
_atom_type_scat_dispersion_real
_atom_type_scat_dispersion_imag
_atom_type_scat_source
C C 0.0033 0.0016 'International Tables Vol C Tables 4.2.6.8 and 6.1.1.4'
H H 0.0000 0.0000 'International Tables Vol C Tables 4.2.6.8 and 6.1.1.4'
Cu Cu 0.3201 1.2651 'International Tables Vol C Tables 4.2.6.8 and 6.1.1.4'
N N 0.0061 0.0033 'International Tables Vol C Tables 4.2.6.8 and 6.1.1.4'
O O 0.0106 0.0060 'International Tables Vol C Tables 4.2.6.8 and 6.1.1.4'

loop_
_geom_angle_atom_site_label_1
_geom_angle_atom_site_label_2
_geom_angle_atom_site_label_3
_geom_angle
_geom_angle_site_symmetry_1
_geom_angle_site_symmetry_3
N1 C1 C2 123.5(5) . .
N1 C1 H1 118.2 . .
C2 C1 H1 118.2 . .
C1 C2 C3 119.4(5) . .
C1 C2 C5 117.3(5) . .
C3 C2 C5 123.3(5) . .
C2 C3 C2 116.6(7) 53_655 .
C2 C3 C4 121.7(3) 53_655 .
C2 C3 C4 121.7(3) . .
C3 C4 H4A 109.5 . .
C3 C4 H4B 109.5 . .
H4A C4 H4B 109.5 . .
C3 C4 H4C 109.5 . .
H4A C4 H4C 109.5 . .
H4B C4 H4C 109.5 . .
C6 C5 C2 174.1(7) . .
C5 C6 C7 177.8(7) . .
C8 C7 C8 119.9(5) . 64
C8 C7 C6 120.0(2) . .
C8 C7 C6 120.0(2) 64 .
C7 C8 C9 120.6(4) . .
C7 C8 H8 119.7 . .
C9 C8 H8 119.7 . .
C10 C9 C8 118.7(4) . .
C10 C9 C11 119.7(3) . .
C8 C9 C11 121.6(3) . .
C9 C10 C9 121.5(5) . 64
C9 C10 H10 119.3 . .
C9 C10 H10 119.3 64 .
O1 C11 O2 126.4(3) . .
O1 C11 C9 116.6(3) . .
O2 C11 C9 117.0(3) . .
O1 Cu1 O1 89.51(16) 56 6
O1 Cu1 O1 89.15(16) 56 .
O1 Cu1 O1 167.56(15) 6 .
O1 Cu1 O1 167.56(15) 56 51
O1 Cu1 O1 89.15(16) 6 51
O1 Cu1 O1 89.51(16) . 51
O1 Cu1 O1W 96.22(7) 56 .
O1 Cu1 O1W 96.22(7) 6 .
O1 Cu1 O1W 96.22(7) . .
O1 Cu1 O1W 96.22(7) 51 .
O1 Cu1 Cu2 83.78(7) 56 .
O1 Cu1 Cu2 83.78(7) 6 .
O1 Cu1 Cu2 83.78(7) . .
O1 Cu1 Cu2 83.78(7) 51 .
O1W Cu1 Cu2 180.00(15) . .
O2 Cu2 O2 88.88(16) 6 56
O2 Cu2 O2 168.38(15) 6 .
O2 Cu2 O2 89.95(16) 56 .
O2 Cu2 O2 89.95(16) 6 51
O2 Cu2 O2 168.38(15) 56 51
O2 Cu2 O2 88.88(16) . 51
O2 Cu2 N1 95.81(7) 6 89
O2 Cu2 N1 95.81(7) 56 89
O2 Cu2 N1 95.81(7) . 89
O2 Cu2 N1 95.81(7) 51 89
O2 Cu2 Cu1 84.19(7) 6 .
O2 Cu2 Cu1 84.19(7) 56 .
O2 Cu2 Cu1 84.19(7) . .
O2 Cu2 Cu1 84.19(7) 51 .
N1 Cu2 Cu1 180.00(15) 89 .
C1 N1 C1 117.6(6) . 53_655
C1 N1 Cu2 121.2(3) . 81
C1 N1 Cu2 121.2(3) 53_655 81
C11 O1 Cu1 123.4(2) . .
C11 O2 Cu2 122.2(2) . .

loop_
_geom_bond_atom_site_label_1
_geom_bond_atom_site_label_2
_geom_bond_distance
_geom_bond_site_symmetry_2
C1 N1 1.336(6) .
C1 C2 1.382(7) .
C1 H1 0.9300 .
C2 C3 1.409(6) .
C2 C5 1.433(7) .
C3 C2 1.409(6) 53_655
C3 C4 1.503(11) .
C4 H4A 0.9600 .
C4 H4B 0.9600 .
C4 H4C 0.9600 .
C5 C6 1.169(7) .
C6 C7 1.452(7) .
C7 C8 1.391(4) .
C7 C8 1.391(4) 64
C8 C9 1.401(5) .
C8 H8 0.9300 .
C9 C10 1.396(4) .
C9 C11 1.484(5) .
C10 C9 1.396(4) 64
C10 H10 0.9300 .
C11 O1 1.244(4) .
C11 O2 1.254(4) .
Cu1 O1 1.953(2) 56
Cu1 O1 1.953(2) 6
Cu1 O1 1.953(2) .
Cu1 O1 1.953(2) 51
Cu1 O1W 2.176(6) .
Cu1 Cu2 2.6401(11) .
Cu2 O2 1.963(2) 6
Cu2 O2 1.963(2) 56
Cu2 O2 1.963(2) .
Cu2 O2 1.963(2) 51
Cu2 N1 2.136(5) 89
N1 C1 1.336(6) 53_655
N1 Cu2 2.136(5) 81

loop_
_geom_torsion_atom_site_label_1
_geom_torsion_atom_site_label_2
_geom_torsion_atom_site_label_3
_geom_torsion_atom_site_label_4
_geom_torsion
_geom_torsion_site_symmetry_1
_geom_torsion_site_symmetry_4
N1 C1 C2 C3 0.0 . .
N1 C1 C2 C5 180.0 . .
C1 C2 C3 C2 0.0 . 53_655
C5 C2 C3 C2 180.0 . 53_655
C1 C2 C3 C4 180.0 . .
C5 C2 C3 C4 0.0 . .
C1 C2 C5 C6 0.000(2) . .
C3 C2 C5 C6 180.0(4) . .
C2 C5 C6 C7 0.000(10) . .
C5 C6 C7 C8 89.5(5) . .
C5 C6 C7 C8 -89.5(5) . 64
C8 C7 C8 C9 -1.6(9) 64 .
C6 C7 C8 C9 179.4(5) . .
C7 C8 C9 C10 -0.4(7) . .
C7 C8 C9 C11 178.7(4) . .
C8 C9 C10 C9 2.5(8) . 64
C11 C9 C10 C9 -176.7(3) . 64
C10 C9 C11 O1 -15.4(6) . .
C8 C9 C11 O1 165.4(4) . .
C10 C9 C11 O2 165.7(4) . .
C8 C9 C11 O2 -13.5(6) . .
O1 Cu1 Cu2 O2 -89.82(11) 56 6
O1 Cu1 Cu2 O2 0.36(11) 6 6
O1 Cu1 Cu2 O2 -179.64(11) . 6
O1 Cu1 Cu2 O2 90.18(11) 51 6
O1W Cu1 Cu2 O2 135.27(8) . 6
O1 Cu1 Cu2 O2 -0.36(11) 56 56
O1 Cu1 Cu2 O2 89.82(11) 6 56
O1 Cu1 Cu2 O2 -90.18(11) . 56
O1 Cu1 Cu2 O2 179.64(11) 51 56
O1W Cu1 Cu2 O2 -135.27(8) . 56
O1 Cu1 Cu2 O2 90.18(11) 56 .
O1 Cu1 Cu2 O2 -179.64(11) 6 .
O1 Cu1 Cu2 O2 0.36(11) . .
O1 Cu1 Cu2 O2 -89.82(11) 51 .
O1W Cu1 Cu2 O2 -44.73(8) . .
O1 Cu1 Cu2 O2 179.64(11) 56 51
O1 Cu1 Cu2 O2 -90.18(11) 6 51
O1 Cu1 Cu2 O2 89.82(11) . 51
O1 Cu1 Cu2 O2 -0.36(11) 51 51
O1W Cu1 Cu2 O2 44.73(8) . 51
O1 Cu1 Cu2 N1 134.91(8) 56 89
O1 Cu1 Cu2 N1 -134.91(8) 6 89
O1 Cu1 Cu2 N1 45.09(8) . 89
O1 Cu1 Cu2 N1 -45.09(8) 51 89
O1W Cu1 Cu2 N1 0(36) . 89
C2 C1 N1 C1 0.0 . 53_655
C2 C1 N1 Cu2 180.0 . 81
O2 C11 O1 Cu1 0.2(6) . .
C9 C11 O1 Cu1 -178.6(2) . .
O1 Cu1 O1 C11 -84.2(3) 56 .
O1 Cu1 O1 C11 -0.4(3) 6 .
O1 Cu1 O1 C11 83.4(3) 51 .
O1W Cu1 O1 C11 179.6(3) . .
Cu2 Cu1 O1 C11 -0.4(3) . .
O1 C11 O2 Cu2 0.3(6) . .
C9 C11 O2 Cu2 179.1(2) . .
O2 Cu2 O2 C11 -0.5(3) 6 .
O2 Cu2 O2 C11 83.7(3) 56 .
O2 Cu2 O2 C11 -84.7(3) 51 .
N1 Cu2 O2 C11 179.5(3) 89 .
Cu1 Cu2 O2 C11 -0.5(3) . .

loop_
_platon_squeeze_void_nr
_platon_squeeze_void_average_x
_platon_squeeze_void_average_y
_platon_squeeze_void_average_z
_platon_squeeze_void_volume
_platon_squeeze_void_count_electrons
_platon_squeeze_void_content
1 0.126 -0.020 -0.009 19311 4673 ' '
